data_4021545
loop_
_publ_author_name
'Jeffrey T. Kuethe'
'Dalian Zhao'
'Guy R. Humphrey'
'Michel Journet'
'Arlene E. McKeown'

_publ_contact_author_address
; Process Research 
 Merck Research Laboratories 
 P.O. Box 2000 
 Rahway, NJ 07065 
 USA 
;
_publ_contact_author_email jeffrey_kuethe@merck.com
_publ_contact_author_name 'Jeffrey T. Kuethe'
_publ_section_title
;
 Asymmetric Diels-Alder Reactions of Chiral Cyclopropylidene
 Imide Dienophiles: Preparation of gem-Dimethyl- and
 Spirocyclopropane Norbornyl Carboxylic Acids
;
_journal_name_full 'Journal of Organic Chemistry'
_journal_page_first 2192
_journal_page_last 2195
_journal_paper_doi 10.1021/jo052516c
_journal_volume 71
_journal_year 2006
_chemical_absolute_configuration syn
_chemical_formula_moiety 'C20 H21 N O3'
_chemical_formula_sum 'C20 H21 N O3'
_chemical_formula_weight 323.38
_chemical_name_common compound12
_chemical_name_systematic
; (4S)-4-benzyl-3-[(3S)-spiro[bicyclo[2.2.1]heptane-2,1'-cyclopropane]
  -5-en-3-ylcarbonyl]-1,3-oxazolidin-2-one
;
_space_group_IT_number 19
_symmetry_cell_setting orthorhombic
_symmetry_space_group_name_Hall 'P 2ac 2ab'
_symmetry_space_group_name_H-M 'P 21 21 21'
_atom_sites_solution_hydrogens geom
_atom_sites_solution_primary direct
_atom_sites_solution_secondary difmap
_audit_creation_method SHELXL-97
_cell_angle_alpha 90.00
_cell_angle_beta 90.00
_cell_angle_gamma 90.00
_cell_formula_units_Z 4
_cell_length_a 6.2660(11)
_cell_length_b 11.757(2)
_cell_length_c 23.212(4)
_cell_measurement_reflns_used 5811
_cell_measurement_temperature 298(2)
_cell_measurement_theta_max 25.38
_cell_measurement_theta_min 2.47
_cell_volume 1710.1(5)
_computing_cell_refinement 'Bruker SMART'
_computing_data_collection 'Bruker SMART'
_computing_data_reduction 'Bruker SAINT'
_computing_molecular_graphics 'Bruker SHELXTL'
_computing_publication_material 'Bruker SHELXTL'
_computing_structure_refinement 'SHELXL-97 (Sheldrick, 1997)'
_computing_structure_solution 'SHELXS-97 (Sheldrick, 1990)'
_diffrn_ambient_temperature 298(2)
_diffrn_measured_fraction_theta_full 1.000
_diffrn_measured_fraction_theta_max 1.000
_diffrn_measurement_device_type 'CCD area detector'
_diffrn_measurement_method 'phi and omega scans'
_diffrn_radiation_monochromator graphite
_diffrn_radiation_source 'fine-focus sealed tube'
_diffrn_radiation_type MoK\a
_diffrn_radiation_wavelength 0.71073
_diffrn_reflns_av_R_equivalents 0.0419
_diffrn_reflns_av_sigmaI/netI 0.0242
_diffrn_reflns_limit_h_max 7
_diffrn_reflns_limit_h_min -7
_diffrn_reflns_limit_k_max 14
_diffrn_reflns_limit_k_min -14
_diffrn_reflns_limit_l_max 29
_diffrn_reflns_limit_l_min -29
_diffrn_reflns_number 18489
_diffrn_reflns_theta_full 26.35
_diffrn_reflns_theta_max 26.35
_diffrn_reflns_theta_min 1.75
_exptl_absorpt_coefficient_mu 0.084
_exptl_absorpt_correction_type none
_exptl_crystal_colour Colorless
_exptl_crystal_density_diffrn 1.256
_exptl_crystal_density_meas 0
_exptl_crystal_density_method 'not measured'
_exptl_crystal_description Rod
_exptl_crystal_F_000 688
_exptl_crystal_size_max 0.23
_exptl_crystal_size_mid 0.15
_exptl_crystal_size_min 0.14
_refine_diff_density_max 0.181
_refine_diff_density_min -0.133
_refine_diff_density_rms 0.033
_refine_ls_abs_structure_details 'Flack H D (1983), Acta Cryst. A39, 876-881'
_refine_ls_abs_structure_Flack 0(10)
_refine_ls_extinction_method none
_refine_ls_goodness_of_fit_ref 1.039
_refine_ls_hydrogen_treatment mixed
_refine_ls_matrix_type full
_refine_ls_number_parameters 217
_refine_ls_number_reflns 2030
_refine_ls_number_restraints 0
_refine_ls_restrained_S_all 1.039
_refine_ls_R_factor_all 0.0535
_refine_ls_R_factor_gt 0.0450
_refine_ls_shift/su_max 0.000
_refine_ls_shift/su_mean 0.000
_refine_ls_structure_factor_coef Fsqd
_refine_ls_weighting_details 'calc w=1/[\s^2^(Fo^2^)+(0.0661P)^2^+0.2376P] where P=(Fo^2^+2Fc^2^)/3'
_refine_ls_weighting_scheme calc
_refine_ls_wR_factor_gt 0.1121
_refine_ls_wR_factor_ref 0.1175
_reflns_number_gt 1755
_reflns_number_total 2030
_reflns_threshold_expression >2sigma(I)
_cod_data_source_file jo052516csi20051207_021201.cif
_cod_depositor_comments
;
The following automatic conversions were performed:
'_symmetry_cell_setting' value 'Orthorhombic' changed to 'orthorhombic'
according to '/home/saulius/struct/CIF-dictionaries/cif_core.dic'
dictionary named 'cif_core.dic' version 2.4.1 from 2010-06-29.

Automatic conversion script
Id: cif_fix_enum 1527 2010-12-29 10:47:43Z saulius 
;
_cod_database_code 4021545

loop_
_symmetry_equiv_pos_as_xyz
'x, y, z'
'-x+1/2, -y, z+1/2'
'-x, y+1/2, -z+1/2'
'x+1/2, -y+1/2, -z'

loop_
_atom_site_label
_atom_site_type_symbol
_atom_site_fract_x
_atom_site_fract_y
_atom_site_fract_z
_atom_site_U_iso_or_equiv
_atom_site_adp_type
_atom_site_occupancy
_atom_site_symmetry_multiplicity
_atom_site_calc_flag
_atom_site_refinement_flags
C1 C 0.8362(4) 0.8911(2) 0.83704(10) 0.0430(6) Uani 1 1 d .
H1 H 0.7333 0.9437 0.8544 0.052 Uiso 1 1 calc R
C2 C 0.8977(4) 0.9328(2) 0.77672(12) 0.0507(7) Uani 1 1 d .
C3 C 1.1390(5) 0.9573(3) 0.78090(14) 0.0602(8) Uani 1 1 d .
H3 H 1.1997 1.0044 0.7501 0.072 Uiso 1 1 calc R
C4 C 1.2438(5) 0.8441(3) 0.79064(15) 0.0652(8) Uani 1 1 d .
H4 H 1.3269 0.8044 0.7642 0.078 Uiso 1 1 calc R
C5 C 1.1971(5) 0.8114(3) 0.84302(15) 0.0635(8) Uani 1 1 d .
H5 H 1.2429 0.7447 0.8606 0.076 Uiso 1 1 calc R
C6 C 1.0571(5) 0.9000(3) 0.86958(12) 0.0600(8) Uani 1 1 d .
H6 H 1.0504 0.9002 0.9118 0.072 Uiso 1 1 calc R
C7 C 1.1492(6) 1.0069(3) 0.84148(15) 0.0743(9) Uani 1 1 d .
H7A H 1.0589 1.0732 0.8464 0.089 Uiso 1 1 calc R
H7B H 1.2937 1.0235 0.8539 0.089 Uiso 1 1 calc R
C8 C 0.8005(6) 0.8955(3) 0.72179(13) 0.0716(9) Uani 1 1 d .
H8A H 0.6842 0.8412 0.7237 0.086 Uiso 1 1 calc R
H8B H 0.8936 0.8871 0.6887 0.086 Uiso 1 1 calc R
C9 C 0.7601(7) 1.0131(3) 0.74373(16) 0.0838(12) Uani 1 1 d .
H9A H 0.8290 1.0759 0.7240 0.101 Uiso 1 1 calc R
H9B H 0.6195 1.0299 0.7590 0.101 Uiso 1 1 calc R
C10 C 0.7533(4) 0.7715(2) 0.84106(9) 0.0374(5) Uani 1 1 d .
C11 C 0.6081(4) 0.7974(2) 0.94138(10) 0.0419(6) Uani 1 1 d .
C12 C 0.5183(8) 0.6132(3) 0.96013(15) 0.0879(13) Uani 1 1 d .
H12A H 0.3740 0.5851 0.9551 0.105 Uiso 1 1 calc R
H12B H 0.5908 0.5652 0.9879 0.105 Uiso 1 1 calc R
C13 C 0.6359(4) 0.61206(19) 0.90335(10) 0.0411(5) Uani 1 1 d .
H13 H 0.5412 0.5852 0.8726 0.049 Uiso 1 1 calc R
C14 C 0.8378(5) 0.5415(2) 0.90446(12) 0.0487(6) Uani 1 1 d .
H14A H 0.9271 0.5675 0.9359 0.058 Uiso 1 1 calc R
H14B H 0.9156 0.5540 0.8689 0.058 Uiso 1 1 calc R
C15 C 0.7975(5) 0.4147(2) 0.91151(11) 0.0497(7) Uani 1 1 d .
C16 C 0.6476(8) 0.3597(3) 0.88013(15) 0.0866(12) Uani 1 1 d .
H16 H 0.5636 0.4002 0.8543 0.104 Uiso 1 1 calc R
C17 C 0.6181(10) 0.2434(3) 0.88616(18) 0.1099(17) Uani 1 1 d .
H17 H 0.5149 0.2069 0.8641 0.132 Uiso 1 1 calc R
C18 C 0.7360(10) 0.1829(3) 0.92330(17) 0.0966(15) Uani 1 1 d .
H18 H 0.7146 0.1050 0.9274 0.116 Uiso 1 1 calc R
C19 C 0.8837(10) 0.2360(3) 0.9541(2) 0.1104(16) Uani 1 1 d .
H19 H 0.9664 0.1948 0.9800 0.133 Uiso 1 1 calc R
C20 C 0.9170(8) 0.3522(3) 0.94820(18) 0.0894(12) Uani 1 1 d .
H20 H 1.0230 0.3874 0.9698 0.107 Uiso 1 1 calc R
N1 N 0.6822(3) 0.73335(16) 0.89544(8) 0.0381(5) Uani 1 1 d .
O1 O 0.5146(3) 0.72755(15) 0.97977(7) 0.0558(5) Uani 1 1 d .
O2 O 0.6183(4) 0.89718(14) 0.94877(8) 0.0563(5) Uani 1 1 d .
O3 O 0.7572(4) 0.70289(15) 0.80291(7) 0.0543(5) Uani 1 1 d .

loop_
_atom_site_aniso_label
_atom_site_aniso_U_11
_atom_site_aniso_U_22
_atom_site_aniso_U_33
_atom_site_aniso_U_23
_atom_site_aniso_U_13
_atom_site_aniso_U_12
C1 0.0446(13) 0.0379(12) 0.0464(13) 0.0046(11) 0.0088(11) 0.0010(11)
C2 0.0455(15) 0.0521(15) 0.0544(15) 0.0175(12) 0.0075(13) 0.0005(12)
C3 0.0485(16) 0.0597(17) 0.0726(19) 0.0150(15) 0.0123(15) -0.0099(15)
C4 0.0387(14) 0.0714(19) 0.086(2) 0.0012(17) 0.0048(16) -0.0009(15)
C5 0.0427(16) 0.0622(18) 0.086(2) 0.0165(17) -0.0170(15) -0.0019(14)
C6 0.0637(18) 0.0657(18) 0.0505(15) 0.0006(14) -0.0055(14) -0.0217(16)
C7 0.0630(19) 0.0608(18) 0.099(2) -0.0068(18) 0.007(2) -0.0217(17)
C8 0.0647(19) 0.096(3) 0.0537(16) 0.0307(17) 0.0010(15) -0.0094(19)
C9 0.066(2) 0.085(2) 0.100(3) 0.054(2) 0.011(2) 0.0122(19)
C10 0.0350(11) 0.0409(12) 0.0364(11) 0.0027(10) 0.0005(10) 0.0033(10)
C11 0.0419(13) 0.0422(14) 0.0414(12) -0.0010(10) 0.0020(11) 0.0008(11)
C12 0.132(3) 0.0485(17) 0.083(2) 0.0020(16) 0.059(2) -0.008(2)
C13 0.0477(13) 0.0347(12) 0.0408(12) 0.0021(10) 0.0042(11) -0.0071(11)
C14 0.0522(15) 0.0382(13) 0.0557(15) 0.0019(11) -0.0047(13) -0.0019(12)
C15 0.0640(18) 0.0365(13) 0.0486(14) 0.0008(11) 0.0059(13) 0.0014(12)
C16 0.129(3) 0.0458(16) 0.085(2) -0.0012(16) -0.034(3) -0.015(2)
C17 0.173(5) 0.054(2) 0.103(3) -0.012(2) -0.027(3) -0.033(3)
C18 0.167(5) 0.0336(16) 0.089(3) 0.0003(17) 0.033(3) -0.003(2)
C19 0.148(4) 0.051(2) 0.132(3) 0.027(2) -0.015(4) 0.012(3)
C20 0.109(3) 0.0491(18) 0.110(3) 0.0176(19) -0.033(3) 0.000(2)
N1 0.0443(11) 0.0338(10) 0.0360(9) 0.0016(8) 0.0058(9) 0.0002(9)
O1 0.0707(13) 0.0510(11) 0.0456(9) -0.0024(8) 0.0212(9) -0.0003(10)
O2 0.0766(13) 0.0407(10) 0.0515(10) -0.0082(8) 0.0102(10) 0.0017(10)
O3 0.0794(14) 0.0469(10) 0.0367(8) -0.0020(8) 0.0059(9) -0.0043(10)

loop_
_atom_type_symbol
_atom_type_description
_atom_type_scat_dispersion_real
_atom_type_scat_dispersion_imag
_atom_type_scat_source
C C 0.0033 0.0000 'International Tables Vol C Tables 4.2.6.8 and 6.1.1.4'
H H 0.0000 0.0000 'International Tables Vol C Tables 4.2.6.8 and 6.1.1.4'
N N 0.0061 0.0000 'International Tables Vol C Tables 4.2.6.8 and 6.1.1.4'
O O 0.0106 0.0000 'International Tables Vol C Tables 4.2.6.8 and 6.1.1.4'

loop_
_geom_angle_atom_site_label_1
_geom_angle_atom_site_label_2
_geom_angle_atom_site_label_3
_geom_angle
C10 C1 C2 116.3(2)
C10 C1 C6 109.6(2)
C2 C1 C6 101.3(2)
C10 C1 H1 109.8
C2 C1 H1 109.8
C6 C1 H1 109.8
C8 C2 C9 60.5(2)
C8 C2 C1 126.1(2)
C9 C2 C1 121.8(3)
C8 C2 C3 120.9(3)
C9 C2 C3 118.7(3)
C1 C2 C3 104.4(2)
C4 C3 C7 100.5(3)
C4 C3 C2 105.8(2)
C7 C3 C2 99.8(3)
C4 C3 H3 116.1
C7 C3 H3 116.1
C2 C3 H3 116.1
C5 C4 C3 107.6(3)
C5 C4 H4 126.2
C3 C4 H4 126.2
C4 C5 C6 108.1(3)
C4 C5 H5 126.0
C6 C5 H5 126.0
C5 C6 C7 100.1(3)
C5 C6 C1 105.7(2)
C7 C6 C1 100.4(2)
C5 C6 H6 116.1
C7 C6 H6 116.1
C1 C6 H6 116.1
C3 C7 C6 93.6(2)
C3 C7 H7A 113.0
C6 C7 H7A 113.0
C3 C7 H7B 113.0
C6 C7 H7B 113.0
H7A C7 H7B 110.4
C2 C8 C9 60.2(2)
C2 C8 H8A 117.8
C9 C8 H8A 117.8
C2 C8 H8B 117.8
C9 C8 H8B 117.8
H8A C8 H8B 114.9
C2 C9 C8 59.4(2)
C2 C9 H9A 117.8
C8 C9 H9A 117.8
C2 C9 H9B 117.8
C8 C9 H9B 117.8
H9A C9 H9B 115.0
O3 C10 N1 117.0(2)
O3 C10 C1 125.3(2)
N1 C10 C1 117.5(2)
O2 C11 O1 122.0(2)
O2 C11 N1 129.0(2)
O1 C11 N1 108.9(2)
O1 C12 C13 107.3(2)
O1 C12 H12A 110.3
C13 C12 H12A 110.3
O1 C12 H12B 110.3
C13 C12 H12B 110.3
H12A C12 H12B 108.5
N1 C13 C12 101.34(19)
N1 C13 C14 111.7(2)
C12 C13 C14 113.5(2)
N1 C13 H13 110.0
C12 C13 H13 110.0
C14 C13 H13 110.0
C13 C14 C15 113.6(2)
C13 C14 H14A 108.8
C15 C14 H14A 108.8
C13 C14 H14B 108.8
C15 C14 H14B 108.8
H14A C14 H14B 107.7
C20 C15 C16 117.6(3)
C20 C15 C14 120.6(3)
C16 C15 C14 121.7(3)
C15 C16 C17 120.7(4)
C15 C16 H16 119.7
C17 C16 H16 119.7
C18 C17 C16 121.0(4)
C18 C17 H17 119.5
C16 C17 H17 119.5
C19 C18 C17 118.8(3)
C19 C18 H18 120.6
C17 C18 H18 120.6
C18 C19 C20 121.1(4)
C18 C19 H19 119.5
C20 C19 H19 119.5
C15 C20 C19 120.9(4)
C15 C20 H20 119.5
C19 C20 H20 119.5
C11 N1 C10 128.42(19)
C11 N1 C13 111.45(18)
C10 N1 C13 118.89(18)
C11 O1 C12 111.0(2)

loop_
_geom_bond_atom_site_label_1
_geom_bond_atom_site_label_2
_geom_bond_distance
C1 C10 1.502(3)
C1 C2 1.533(3)
C1 C6 1.580(4)
C1 H1 0.9800
C2 C8 1.479(4)
C2 C9 1.491(4)
C2 C3 1.543(4)
C3 C4 1.501(4)
C3 C7 1.523(5)
C3 H3 0.9800
C4 C5 1.308(4)
C4 H4 0.9300
C5 C6 1.494(4)
C5 H5 0.9300
C6 C7 1.529(4)
C6 H6 0.9800
C7 H7A 0.9700
C7 H7B 0.9700
C8 C9 1.495(5)
C8 H8A 0.9700
C8 H8B 0.9700
C9 H9A 0.9700
C9 H9B 0.9700
C10 O3 1.198(3)
C10 N1 1.412(3)
C11 O2 1.188(3)
C11 O1 1.346(3)
C11 N1 1.385(3)
C12 O1 1.419(4)
C12 C13 1.510(4)
C12 H12A 0.9700
C12 H12B 0.9700
C13 N1 1.467(3)
C13 C14 1.513(4)
C13 H13 0.9800
C14 C15 1.521(3)
C14 H14A 0.9700
C14 H14B 0.9700
C15 C20 1.352(4)
C15 C16 1.354(5)
C16 C17 1.386(5)
C16 H16 0.9300
C17 C18 1.340(6)
C17 H17 0.9300
C18 C19 1.325(7)
C18 H18 0.9300
C19 C20 1.388(5)
C19 H19 0.9300
C20 H20 0.9300

loop_
_cod_related_entry_id
_cod_related_entry_database
_cod_related_entry_code
1 ChemSpider 9769725
